data_1529786
loop_
_publ_author_name
'Dago, A.M.'
'Pushcharovskii, D.Yu.'
'Pobedimskaya, E.A.'
'Strelkova, E.E.'
'Belov, N.V.'

_publ_section_title
;
 Tr4 Ge3 O9 (O H, F)6, a new structural type in the series of rare-earth
 germanates
;
_journal_name_full 'Doklady Akademii Nauk SSSR'
_journal_page_first 857
_journal_page_last 861
_journal_volume 250
_journal_year 1980
_chemical_formula_sum 'F6 Ge3 O9 Yb4'
_chemical_name_systematic 'Yb4 Ge3 O9 F6'
_space_group_IT_number 63
_symmetry_space_group_name_Hall '-C 2c 2'
_symmetry_space_group_name_H-M 'C m c m'
_cell_angle_alpha 90
_cell_angle_beta 90
_cell_angle_gamma 90
_cell_formula_units_Z 4
_cell_length_a 14.866
_cell_length_b 10.694
_cell_length_c 7.028
_cell_volume 1117.290
_citation_journal_id_ASTM DANKAS
_cod_data_source_file Dago_DANKAS_1980_555.cif
_cod_data_source_block F6Ge3O9Yb4
_cod_original_cell_volume 1117.29
_cod_database_code 1529786

loop_
_symmetry_equiv_pos_as_xyz
x,y,z
-x,-y,z+1/2
x,-y,-z
-x,y,-z+1/2
-x,-y,-z
x,y,-z-1/2
-x,y,z
x,-y,z-1/2
x+1/2,y+1/2,z
-x+1/2,-y+1/2,z+1/2
x+1/2,-y+1/2,-z
-x+1/2,y+1/2,-z+1/2
-x+1/2,-y+1/2,-z
x+1/2,y+1/2,-z-1/2
-x+1/2,y+1/2,z
x+1/2,-y+1/2,z-1/2

loop_
_atom_site_label
_atom_site_type_symbol
_atom_site_fract_x
_atom_site_fract_y
_atom_site_fract_z
_atom_site_occupancy
_atom_site_U_iso_or_equiv
O4 O-2 0 0.447 0.75 1 0.0
Yb2 Yb+3 0.14524 0.0634 0.25 1 0.0
Ge2 Ge+4 0.1556 0.3824 0.25 1 0.0
Yb1 Yb+3 0.37076 0.2081 0.25 1 0.0
O1 O-2 0.088 0.375 0.459 1 0.0
Ge1 Ge+4 0 0.5 0.5 1 0.0
F3 F-1 0 0.102 0.25 1 0.0
F2 F-1 0 0.193 0.75 1 0.0
F1 F-1 0.142 0.114 0.562 1 0.0
O3 O-2 0.29 0.022 0.25 1 0.0
O2 O-2 0.219 0.247 0.25 1 0.0
